data_4350306
loop_
_publ_author_name
'Cabeza, Javier A.'
'del R\'io, Ignacio'
'Garc\'ia-Alvarez, Pablo'
'Miguel, Daniel'

_publ_section_title
;
 High-nuclearity ruthenium carbonyl cluster complexes derived from
 2-amino-6-methylpyridine: synthesis of nonanuclear derivatives containing
 mu4- and mu5-oxo ligands.
;
_journal_issue 15
_journal_name_full 'Inorganic chemistry'
_journal_page_first 6020
_journal_page_last 6027
_journal_paper_doi 10.1021/ic060433o
_journal_volume 45
_journal_year 2006
_chemical_compound_source
;
Synthesis. 
;
_chemical_formula_moiety 'C25 H12 N4 O13 Ru5'
_chemical_formula_sum 'C25 H12 N4 O13 Ru5'
_chemical_formula_weight 1081.74
_space_group_IT_number 14
_space_group_name_Hall '-P 2ybc'
_space_group_name_H-M_alt 'P 1 21/c 1'
_symmetry_cell_setting monoclinic
_symmetry_space_group_name_Hall '-P 2ybc'
_symmetry_space_group_name_H-M 'P 1 21/c 1'
_atom_sites_solution_hydrogens geom
_atom_sites_solution_primary direct
_atom_sites_solution_secondary difmap
_audit_creation_method SHELXL-97
_cell_angle_alpha 90.00
_cell_angle_beta 90.2120(10)
_cell_angle_gamma 90.00
_cell_formula_units_Z 4
_cell_length_a 15.5476(2)
_cell_length_b 10.24370(10)
_cell_length_c 20.8661(2)
_cell_measurement_reflns_used 5110
_cell_measurement_temperature 293(2)
_cell_measurement_theta_max 70.076
_cell_measurement_theta_min 2.209
_cell_volume 3323.22(6)
_computing_cell_refinement 'HKL Scalepack (Otwinowski & Minor 1997)'
_computing_data_collection 'Collect (Nonius BV, 1997-2000)'
_computing_data_reduction 'HKL Denzo and Scalepack (Otwinowski & Minor 1997)'
_computing_molecular_graphics 'EUCLID (Spek, 1982)'
_computing_publication_material 'SHELXL-97 (Sheldrick, 1997)'
_computing_structure_refinement 'SHELXL-97 (Sheldrick, 1997)'
_computing_structure_solution 'DIRDIF-96 (Beurskens et al., 1996)'
_diffrn_ambient_temperature 293(2)
_diffrn_detector_area_resol_mean 9
_diffrn_measured_fraction_theta_full 0.967
_diffrn_measured_fraction_theta_max 0.967
_diffrn_measurement_device '95mm CCD camera on \k-goniostat'
_diffrn_measurement_device_type KappaCCD
_diffrn_measurement_method CCD
_diffrn_radiation_monochromator 'horizontally mounted graphite crystal'
_diffrn_radiation_source 'fine-focus sealed tube'
_diffrn_radiation_type CuK\a
_diffrn_radiation_wavelength 1.54178
_diffrn_reflns_av_R_equivalents 0.0000
_diffrn_reflns_av_sigmaI/netI 0.0457
_diffrn_reflns_limit_h_max 18
_diffrn_reflns_limit_h_min 0
_diffrn_reflns_limit_k_max 12
_diffrn_reflns_limit_k_min 0
_diffrn_reflns_limit_l_max 24
_diffrn_reflns_limit_l_min -23
_diffrn_reflns_number 11332
_diffrn_reflns_theta_full 68.06
_diffrn_reflns_theta_max 68.06
_diffrn_reflns_theta_min 2.84
_exptl_absorpt_coefficient_mu 18.584
_exptl_absorpt_correction_T_max 0.161
_exptl_absorpt_correction_T_min 0.156
_exptl_absorpt_correction_type refdelf
_exptl_absorpt_process_details
;
Parkin S,Moezzi B & Hope H, (1995) J. Appl. Cryst. 28, 53-56
Cubic fit to sin(theta)/lambda - 24 parameters
;
_exptl_crystal_colour 'dark red'
_exptl_crystal_density_diffrn 2.162
_exptl_crystal_density_method 'not measured'
_exptl_crystal_description blocks
_exptl_crystal_F_000 2056
_exptl_crystal_size_max 0.15
_exptl_crystal_size_mid 0.10
_exptl_crystal_size_min 0.10
_refine_diff_density_max 0.868
_refine_diff_density_min -1.166
_refine_diff_density_rms 0.174
_refine_ls_extinction_method none
_refine_ls_goodness_of_fit_ref 1.099
_refine_ls_hydrogen_treatment constr
_refine_ls_matrix_type full
_refine_ls_number_parameters 424
_refine_ls_number_reflns 5871
_refine_ls_number_restraints 0
_refine_ls_restrained_S_all 1.099
_refine_ls_R_factor_all 0.0390
_refine_ls_R_factor_gt 0.0376
_refine_ls_shift/su_max 0.001
_refine_ls_shift/su_mean 0.000
_refine_ls_structure_factor_coef Fsqd
_refine_ls_weighting_details 'calc w=1/[\s^2^(Fo^2^)+(0.0466P)^2^+8.9021P] where P=(Fo^2^+2Fc^2^)/3'
_refine_ls_weighting_scheme calc
_refine_ls_wR_factor_gt 0.0956
_refine_ls_wR_factor_ref 0.0967
_reflns_number_gt 5636
_reflns_number_total 5871
_reflns_threshold_expression >2sigma(I)
_cod_data_source_file ic060433osi20060314_110736.cif
_cod_data_source_block 2_(pg106ff1)
_cod_original_sg_symbol_H-M 'P 21/c'
_cod_database_code 4350306

loop_
_symmetry_equiv_pos_as_xyz
'x, y, z'
'-x, y+1/2, -z+1/2'
'-x, -y, -z'
'x, -y-1/2, z-1/2'

loop_
_atom_site_label
_atom_site_type_symbol
_atom_site_fract_x
_atom_site_fract_y
_atom_site_fract_z
_atom_site_U_iso_or_equiv
_atom_site_adp_type
_atom_site_occupancy
_atom_site_symmetry_multiplicity
_atom_site_calc_flag
_atom_site_refinement_flags
C1 C 0.1809(3) 0.0330(4) 0.0593(2) 0.0228(9) Uani 1 1 d .
C2 C 0.1427(4) -0.0502(5) 0.0145(2) 0.0358(12) Uani 1 1 d .
H2 H 0.1476 -0.1403 0.0187 0.043 Uiso 1 1 calc R
C3 C 0.0969(4) 0.0042(6) -0.0367(3) 0.0424(13) Uani 1 1 d .
H3 H 0.0709 -0.0498 -0.0669 0.051 Uiso 1 1 calc R
C4 C 0.0904(4) 0.1366(6) -0.0424(3) 0.0407(13) Uani 1 1 d .
H4 H 0.0604 0.1732 -0.0766 0.049 Uiso 1 1 calc R
C5 C 0.1293(4) 0.2172(5) 0.0038(2) 0.0349(11) Uani 1 1 d .
C6 C 0.1221(5) 0.3617(6) 0.0006(3) 0.0552(17) Uani 1 1 d .
H6A H 0.0627 0.3864 0.0025 0.083 Uiso 1 1 calc R
H6B H 0.1465 0.3922 -0.0388 0.083 Uiso 1 1 calc R
H6C H 0.1526 0.3998 0.0361 0.083 Uiso 1 1 calc R
C7 C 0.3533(3) -0.0459(4) 0.2759(2) 0.0229(9) Uani 1 1 d .
C8 C 0.4328(3) 0.0080(6) 0.2938(3) 0.0392(13) Uani 1 1 d .
H8 H 0.4653 0.0552 0.2645 0.047 Uiso 1 1 calc R
C9 C 0.4626(4) -0.0106(7) 0.3567(3) 0.0520(16) Uani 1 1 d .
H9 H 0.5154 0.0245 0.3687 0.062 Uiso 1 1 calc R
C10 C 0.4155(4) -0.0798(7) 0.4013(3) 0.0478(15) Uani 1 1 d .
H10 H 0.4356 -0.0899 0.4430 0.057 Uiso 1 1 calc R
C11 C 0.3380(3) -0.1338(6) 0.3826(2) 0.0358(12) Uani 1 1 d .
C12 C 0.2885(4) -0.2153(8) 0.4306(3) 0.0598(19) Uani 1 1 d .
H12A H 0.3231 -0.2881 0.4439 0.090 Uiso 1 1 calc R
H12B H 0.2364 -0.2467 0.4110 0.090 Uiso 1 1 calc R
H12C H 0.2746 -0.1628 0.4672 0.090 Uiso 1 1 calc R
C101 C 0.3162(4) 0.3564(6) 0.0840(3) 0.0476(15) Uani 1 1 d .
C102 C 0.1576(4) 0.3367(6) 0.1735(3) 0.0426(13) Uani 1 1 d .
C103 C 0.3216(4) 0.2714(5) 0.2100(3) 0.0457(14) Uani 1 1 d .
C200 C 0.3899(4) -0.1614(6) 0.0985(3) 0.0418(13) Uani 1 1 d .
C201 C 0.3780(4) 0.0758(7) 0.0296(3) 0.0498(15) Uani 1 1 d .
C202 C 0.4788(4) 0.0727(6) 0.1342(3) 0.0467(14) Uani 1 1 d .
C301 C 0.0680(3) 0.0520(5) 0.1905(2) 0.0343(11) Uani 1 1 d .
C302 C 0.1713(3) 0.1033(5) 0.2928(3) 0.0351(12) Uani 1 1 d .
C401 C 0.2069(4) -0.3026(5) 0.1068(3) 0.0340(12) Uani 1 1 d .
C402 C 0.3243(3) -0.3228(5) 0.2004(3) 0.0350(12) Uani 1 1 d .
C501 C 0.1143(3) -0.1599(6) 0.3506(3) 0.0395(13) Uani 1 1 d .
C502 C 0.2031(3) -0.3757(5) 0.3078(3) 0.0360(12) Uani 1 1 d .
C503 C 0.0925(3) -0.2400(5) 0.2239(3) 0.0349(12) Uani 1 1 d .
N1 N 0.2296(2) -0.0019(4) 0.11535(18) 0.0232(8) Uani 1 1 d .
N2 N 0.1747(3) 0.1634(4) 0.05413(18) 0.0265(8) Uani 1 1 d .
N3 N 0.3165(2) -0.0245(3) 0.21480(18) 0.0221(8) Uani 1 1 d .
N4 N 0.3069(2) -0.1179(4) 0.31997(18) 0.0251(8) Uani 1 1 d .
O101 O 0.3527(4) 0.4321(6) 0.0555(3) 0.0821(17) Uani 1 1 d .
O102 O 0.1074(4) 0.4028(6) 0.1962(3) 0.0783(16) Uani 1 1 d .
O103 O 0.3626(4) 0.2939(5) 0.2546(3) 0.0740(16) Uani 1 1 d .
O200 O 0.4332(3) -0.2384(4) 0.0723(2) 0.0600(13) Uani 1 1 d .
O201 O 0.3866(4) 0.1072(7) -0.0236(3) 0.0883(19) Uani 1 1 d .
O202 O 0.5499(3) 0.1001(7) 0.1429(3) 0.0856(18) Uani 1 1 d .
O301 O -0.0034(3) 0.0648(5) 0.1788(2) 0.0585(12) Uani 1 1 d .
O302 O 0.1672(4) 0.1571(5) 0.3419(2) 0.0682(14) Uani 1 1 d .
O401 O 0.1663(4) -0.3731(4) 0.0771(2) 0.0674(14) Uani 1 1 d .
O402 O 0.3617(3) -0.4091(4) 0.2205(2) 0.0595(13) Uani 1 1 d .
O501 O 0.0674(3) -0.1363(6) 0.3914(2) 0.0716(15) Uani 1 1 d .
O502 O 0.2108(3) -0.4823(4) 0.3219(3) 0.0649(13) Uani 1 1 d .
O503 O 0.0344(3) -0.2662(5) 0.1931(2) 0.0547(11) Uani 1 1 d .
Ru1 Ru 0.25020(2) 0.23743(3) 0.136279(18) 0.02802(12) Uani 1 1 d .
Ru2 Ru 0.36380(2) 0.02478(3) 0.118417(18) 0.02692(12) Uani 1 1 d .
Ru3 Ru 0.18474(2) 0.02622(3) 0.209220(16) 0.01962(11) Uani 1 1 d .
Ru4 Ru 0.26813(2) -0.18165(3) 0.159185(16) 0.02133(11) Uani 1 1 d .
Ru5 Ru 0.18714(2) -0.19829(3) 0.278949(17) 0.02317(11) Uani 1 1 d .

loop_
_atom_site_aniso_label
_atom_site_aniso_U_11
_atom_site_aniso_U_22
_atom_site_aniso_U_33
_atom_site_aniso_U_23
_atom_site_aniso_U_13
_atom_site_aniso_U_12
C1 0.024(2) 0.026(2) 0.018(2) -0.0020(17) 0.0030(18) -0.0025(17)
C2 0.048(3) 0.035(3) 0.025(3) -0.005(2) -0.005(2) -0.002(2)
C3 0.048(3) 0.048(3) 0.032(3) -0.009(2) -0.012(3) -0.007(3)
C4 0.050(3) 0.043(3) 0.029(3) 0.011(2) -0.013(2) -0.003(3)
C5 0.045(3) 0.034(3) 0.026(3) 0.007(2) -0.004(2) -0.001(2)
C6 0.086(5) 0.032(3) 0.047(4) 0.009(3) -0.015(3) 0.008(3)
C7 0.018(2) 0.027(2) 0.024(2) 0.0026(19) -0.0032(18) 0.0004(17)
C8 0.028(3) 0.047(3) 0.043(3) 0.010(3) -0.005(2) -0.009(2)
C9 0.041(3) 0.060(4) 0.055(4) 0.010(3) -0.023(3) -0.019(3)
C10 0.044(3) 0.066(4) 0.033(3) 0.008(3) -0.016(3) -0.010(3)
C11 0.030(3) 0.049(3) 0.028(3) 0.005(2) -0.007(2) 0.003(2)
C12 0.044(4) 0.105(6) 0.031(3) 0.023(3) -0.006(3) -0.013(4)
C101 0.056(4) 0.041(3) 0.046(3) 0.011(3) -0.016(3) -0.019(3)
C102 0.051(3) 0.035(3) 0.042(3) -0.006(2) -0.006(3) 0.007(3)
C103 0.059(4) 0.023(2) 0.055(4) 0.003(2) -0.018(3) -0.003(2)
C200 0.038(3) 0.044(3) 0.043(3) 0.003(3) 0.006(3) 0.006(2)
C201 0.043(3) 0.058(4) 0.048(4) 0.010(3) 0.019(3) -0.003(3)
C202 0.036(3) 0.053(4) 0.051(4) 0.007(3) 0.010(3) -0.016(3)
C301 0.033(3) 0.041(3) 0.029(3) -0.002(2) 0.004(2) 0.011(2)
C302 0.037(3) 0.036(3) 0.032(3) -0.005(2) -0.001(2) 0.010(2)
C401 0.047(3) 0.022(2) 0.033(3) -0.005(2) 0.000(2) -0.001(2)
C402 0.033(3) 0.033(3) 0.039(3) 0.000(2) 0.010(2) 0.005(2)
C501 0.030(3) 0.050(3) 0.039(3) 0.000(3) 0.006(2) -0.006(2)
C502 0.030(3) 0.040(3) 0.037(3) 0.006(2) 0.004(2) -0.003(2)
C503 0.031(3) 0.040(3) 0.034(3) 0.004(2) 0.003(2) -0.007(2)
N1 0.027(2) 0.0190(17) 0.024(2) 0.0010(15) 0.0071(16) -0.0013(15)
N2 0.033(2) 0.027(2) 0.020(2) 0.0037(16) -0.0022(16) -0.0024(16)
N3 0.0210(19) 0.0219(19) 0.023(2) 0.0008(15) 0.0059(15) -0.0030(14)
N4 0.0201(18) 0.029(2) 0.026(2) 0.0026(16) -0.0012(15) -0.0042(15)
O101 0.084(4) 0.082(4) 0.080(4) 0.037(3) -0.003(3) -0.044(3)
O102 0.084(4) 0.074(4) 0.076(4) -0.016(3) 0.007(3) 0.033(3)
O103 0.100(4) 0.052(3) 0.069(3) -0.006(2) -0.052(3) -0.012(3)
O200 0.054(3) 0.049(3) 0.077(3) -0.012(2) 0.030(2) 0.011(2)
O201 0.102(4) 0.117(5) 0.047(3) 0.027(3) 0.024(3) -0.010(4)
O202 0.039(3) 0.125(5) 0.093(4) 0.007(4) 0.004(3) -0.036(3)
O301 0.029(2) 0.091(3) 0.055(3) -0.017(2) -0.0131(19) 0.023(2)
O302 0.094(4) 0.071(3) 0.039(3) -0.024(2) 0.003(2) 0.016(3)
O401 0.098(4) 0.038(2) 0.067(3) -0.015(2) -0.019(3) -0.021(2)
O402 0.051(2) 0.045(2) 0.083(3) 0.025(2) 0.010(2) 0.025(2)
O501 0.048(3) 0.104(4) 0.063(3) -0.017(3) 0.027(2) -0.002(3)
O502 0.077(3) 0.033(2) 0.085(3) 0.021(2) 0.008(3) 0.004(2)
O503 0.036(2) 0.075(3) 0.053(3) 0.004(2) -0.017(2) -0.019(2)
Ru1 0.0364(2) 0.01903(19) 0.0286(2) 0.00131(14) -0.00479(16) -0.00393(14)
Ru2 0.0218(2) 0.0295(2) 0.0294(2) 0.00329(14) 0.00624(15) -0.00426(13)
Ru3 0.01901(19) 0.02050(19) 0.0193(2) -0.00141(12) 0.00019(14) 0.00271(12)
Ru4 0.02084(19) 0.01930(18) 0.0239(2) -0.00105(13) 0.00342(14) 0.00163(12)
Ru5 0.01798(19) 0.02717(19) 0.0244(2) 0.00463(14) 0.00184(14) -0.00447(13)

loop_
_atom_type_symbol
_atom_type_description
_atom_type_scat_dispersion_real
_atom_type_scat_dispersion_imag
_atom_type_scat_source
C C 0.0180 0.0090 'International Tables Vol C Tables 4.2.6.8 and 6.1.1.4'
H H 0.0000 0.0000 'International Tables Vol C Tables 4.2.6.8 and 6.1.1.4'
N N 0.0310 0.0180 'International Tables Vol C Tables 4.2.6.8 and 6.1.1.4'
O O 0.0490 0.0320 'International Tables Vol C Tables 4.2.6.8 and 6.1.1.4'
Ru Ru 0.0550 3.2960 'International Tables Vol C Tables 4.2.6.8 and 6.1.1.4'

loop_
_geom_angle_atom_site_label_1
_geom_angle_atom_site_label_2
_geom_angle_atom_site_label_3
_geom_angle
N2 C1 C2 121.5(4)
N2 C1 N1 110.5(4)
C2 C1 N1 128.0(4)
C1 C2 C3 118.9(5)
C1 C2 H2 120.6
C3 C2 H2 120.6
C4 C3 C2 120.0(5)
C4 C3 H3 120.0
C2 C3 H3 120.0
C3 C4 C5 119.5(5)
C3 C4 H4 120.3
C5 C4 H4 120.3
N2 C5 C4 120.4(5)
N2 C5 C6 118.1(5)
C4 C5 C6 121.5(5)
C5 C6 H6A 109.5
C5 C6 H6B 109.5
H6A C6 H6B 109.5
C5 C6 H6C 109.5
H6A C6 H6C 109.5
H6B C6 H6C 109.5
N4 C7 C8 119.5(4)
N4 C7 N3 118.2(4)
C8 C7 N3 122.2(4)
C9 C8 C7 118.9(5)
C9 C8 H8 120.6
C7 C8 H8 120.6
C10 C9 C8 121.7(5)
C10 C9 H9 119.1
C8 C9 H9 119.1
C11 C10 C9 118.6(5)
C11 C10 H10 120.7
C9 C10 H10 120.7
C10 C11 N4 121.0(5)
C10 C11 C12 118.6(5)
N4 C11 C12 120.4(5)
C11 C12 H12A 109.5
C11 C12 H12B 109.5
H12A C12 H12B 109.5
C11 C12 H12C 109.5
H12A C12 H12C 109.5
H12B C12 H12C 109.5
O101 C101 Ru1 175.8(7)
O102 C102 Ru1 174.7(6)
O103 C103 Ru1 178.2(6)
O200 C200 Ru2 149.1(5)
O200 C200 Ru4 132.3(5)
Ru2 C200 Ru4 78.61(19)
O201 C201 Ru2 179.6(7)
O202 C202 Ru2 178.4(7)
O301 C301 Ru3 178.5(5)
O302 C302 Ru3 175.1(5)
O401 C401 Ru4 176.4(5)
O402 C402 Ru4 174.2(5)
O501 C501 Ru5 176.6(5)
O502 C502 Ru5 176.5(6)
O503 C503 Ru5 177.5(5)
C1 N1 Ru3 123.3(3)
C1 N1 Ru2 120.8(3)
Ru3 N1 Ru2 106.64(18)
C1 N1 Ru4 135.1(3)
Ru3 N1 Ru4 79.22(13)
Ru2 N1 Ru4 79.82(14)
C1 N1 Ru1 88.0(2)
Ru3 N1 Ru1 75.31(12)
Ru2 N1 Ru1 75.06(12)
Ru4 N1 Ru1 136.92(18)
C1 N2 C5 119.7(4)
C1 N2 Ru1 104.0(3)
C5 N2 Ru1 136.3(3)
C7 N3 Ru3 118.5(3)
C7 N3 Ru4 121.2(3)
Ru3 N3 Ru4 79.34(13)
C7 N3 Ru2 136.4(3)
Ru3 N3 Ru2 102.69(16)
Ru4 N3 Ru2 78.07(13)
C7 N4 C11 120.2(4)
C7 N4 Ru5 112.4(3)
C11 N4 Ru5 127.3(3)
C103 Ru1 C102 90.7(3)
C103 Ru1 C101 91.8(3)
C102 Ru1 C101 107.0(3)
C103 Ru1 N2 170.22(19)
C102 Ru1 N2 95.6(2)
C101 Ru1 N2 93.5(2)
C103 Ru1 N1 112.83(18)
C102 Ru1 N1 119.4(2)
C101 Ru1 N1 125.8(2)
N2 Ru1 N1 57.50(14)
C103 Ru1 Ru2 83.46(18)
C102 Ru1 Ru2 157.88(18)
C101 Ru1 Ru2 94.5(2)
N2 Ru1 Ru2 87.91(11)
N1 Ru1 Ru2 45.93(9)
C103 Ru1 Ru3 85.17(18)
C102 Ru1 Ru3 85.21(18)
C101 Ru1 Ru3 167.4(2)
N2 Ru1 Ru3 87.94(10)
N1 Ru1 Ru3 45.79(8)
Ru2 Ru1 Ru3 73.076(13)
C202 Ru2 C201 89.2(3)
C202 Ru2 C200 95.3(3)
C201 Ru2 C200 92.0(3)
C202 Ru2 N1 168.5(2)
C201 Ru2 N1 97.0(2)
C200 Ru2 N1 94.1(2)
C202 Ru2 N3 102.7(2)
C201 Ru2 N3 166.9(2)
C200 Ru2 N3 92.28(19)
N1 Ru2 N3 70.36(15)
C202 Ru2 Ru4 131.89(19)
C201 Ru2 Ru4 124.9(2)
C200 Ru2 Ru4 55.54(16)
N1 Ru2 Ru4 50.66(10)
N3 Ru2 Ru4 49.62(9)
C202 Ru2 Ru1 111.6(2)
C201 Ru2 Ru1 89.51(19)
C200 Ru2 Ru1 153.04(17)
N1 Ru2 Ru1 59.01(10)
N3 Ru2 Ru1 81.12(10)
Ru4 Ru2 Ru1 102.395(15)
C301 Ru3 C302 91.3(2)
C301 Ru3 N1 98.59(19)
C302 Ru3 N1 159.6(2)
C301 Ru3 N3 169.31(19)
C302 Ru3 N3 99.16(19)
N1 Ru3 N3 72.11(15)
C301 Ru3 Ru4 119.70(17)
C302 Ru3 Ru4 136.56(16)
N1 Ru3 Ru4 51.01(10)
N3 Ru3 Ru4 50.40(10)
C301 Ru3 Ru5 104.01(17)
C302 Ru3 Ru5 82.19(16)
N1 Ru3 Ru5 112.23(10)
N3 Ru3 Ru5 75.62(10)
Ru4 Ru3 Ru5 62.318(12)
C301 Ru3 Ru1 97.45(17)
C302 Ru3 Ru1 102.31(17)
N1 Ru3 Ru1 58.90(10)
N3 Ru3 Ru1 82.40(10)
Ru4 Ru3 Ru1 102.704(14)
Ru5 Ru3 Ru1 158.005(17)
C402 Ru4 C401 89.6(2)
C402 Ru4 N3 99.7(2)
C401 Ru4 N3 169.49(19)
C402 Ru4 N1 168.1(2)
C401 Ru4 N1 100.12(19)
N3 Ru4 N1 71.28(15)
C402 Ru4 C200 86.5(2)
C401 Ru4 C200 98.9(2)
N3 Ru4 C200 86.64(18)
N1 Ru4 C200 85.19(18)
C402 Ru4 Ru3 130.28(16)
C401 Ru4 Ru3 119.61(16)
N3 Ru4 Ru3 50.27(10)
N1 Ru4 Ru3 49.76(10)
C200 Ru4 Ru3 122.70(15)
C402 Ru4 Ru2 118.88(16)
C401 Ru4 Ru2 126.74(16)
N3 Ru4 Ru2 52.31(10)
N1 Ru4 Ru2 49.52(10)
C200 Ru4 Ru2 45.85(15)
Ru3 Ru4 Ru2 76.846(13)
C402 Ru4 Ru5 75.93(15)
C401 Ru4 Ru5 104.26(16)
N3 Ru4 Ru5 73.64(10)
N1 Ru4 Ru5 107.88(10)
C200 Ru4 Ru5 150.65(16)
Ru3 Ru4 Ru5 59.136(12)
Ru2 Ru4 Ru5 124.919(16)
C503 Ru5 C501 93.4(2)
C503 Ru5 C502 94.3(2)
C501 Ru5 C502 91.4(2)
C503 Ru5 N4 164.44(18)
C501 Ru5 N4 96.95(19)
C502 Ru5 N4 97.07(19)
C503 Ru5 Ru3 81.88(16)
C501 Ru5 Ru3 103.68(18)
C502 Ru5 Ru3 164.56(16)
N4 Ru5 Ru3 84.37(10)
C503 Ru5 Ru4 79.97(15)
C501 Ru5 Ru4 161.56(18)
C502 Ru5 Ru4 106.11(16)
N4 Ru5 Ru4 86.67(10)
Ru3 Ru5 Ru4 58.546(11)

loop_
_geom_bond_atom_site_label_1
_geom_bond_atom_site_label_2
_geom_bond_distance
C1 N2 1.344(6)
C1 C2 1.396(7)
C1 N1 1.436(6)
C2 C3 1.397(8)
C2 H2 0.9300
C3 C4 1.366(8)
C3 H3 0.9300
C4 C5 1.405(8)
C4 H4 0.9300
C5 N2 1.378(6)
C5 C6 1.485(8)
C6 H6A 0.9600
C6 H6B 0.9600
C6 H6C 0.9600
C7 N4 1.384(6)
C7 C8 1.404(7)
C7 N3 1.412(6)
C8 C9 1.403(9)
C8 H8 0.9300
C9 C10 1.382(9)
C9 H9 0.9300
C10 C11 1.380(8)
C10 H10 0.9300
C11 N4 1.401(6)
C11 C12 1.517(8)
C12 H12A 0.9600
C12 H12B 0.9600
C12 H12C 0.9600
C101 O101 1.131(7)
C101 Ru1 1.933(6)
C102 O102 1.139(7)
C102 Ru1 1.928(6)
C103 O103 1.150(7)
C103 Ru1 1.926(6)
C200 O200 1.174(7)
C200 Ru2 1.993(6)
C200 Ru4 2.291(6)
C201 O201 1.164(8)
C201 Ru2 1.939(6)
C202 O202 1.155(7)
C202 Ru2 1.882(6)
C301 O301 1.144(7)
C301 Ru3 1.874(5)
C302 O302 1.167(7)
C302 Ru3 1.926(5)
C401 O401 1.141(7)
C401 Ru4 1.905(5)
C402 O402 1.137(7)
C402 Ru4 1.895(5)
C501 O501 1.149(7)
C501 Ru5 1.919(5)
C502 O502 1.137(7)
C502 Ru5 1.931(6)
C503 O503 1.139(7)
C503 Ru5 1.911(6)
N1 Ru3 2.102(4)
N1 Ru2 2.105(4)
N1 Ru4 2.140(4)
N1 Ru1 2.511(4)
N2 Ru1 2.208(4)
N3 Ru3 2.116(4)
N3 Ru4 2.121(4)
N3 Ru2 2.203(4)
N4 Ru5 2.207(4)
Ru1 Ru2 2.8299(5)
Ru1 Ru3 2.8363(5)
Ru2 Ru4 2.7234(5)
Ru3 Ru4 2.7047(4)
Ru3 Ru5 2.7216(5)
Ru4 Ru5 2.8077(5)

loop_
_geom_torsion_atom_site_label_1
_geom_torsion_atom_site_label_2
_geom_torsion_atom_site_label_3
_geom_torsion_atom_site_label_4
_geom_torsion
N2 C1 C2 C3 -0.1(8)
N1 C1 C2 C3 179.3(5)
C1 C2 C3 C4 0.2(9)
C2 C3 C4 C5 -0.6(9)
C3 C4 C5 N2 0.8(8)
C3 C4 C5 C6 -178.4(6)
N4 C7 C8 C9 -1.2(8)
N3 C7 C8 C9 175.9(5)
C7 C8 C9 C10 -0.3(10)
C8 C9 C10 C11 1.3(11)
C9 C10 C11 N4 -0.7(9)
C9 C10 C11 C12 177.0(7)
N2 C1 N1 Ru3 69.2(4)
C2 C1 N1 Ru3 -110.2(5)
N2 C1 N1 Ru2 -73.0(4)
C2 C1 N1 Ru2 107.6(5)
N2 C1 N1 Ru4 179.2(3)
C2 C1 N1 Ru4 -0.3(7)
N2 C1 N1 Ru1 -1.7(3)
C2 C1 N1 Ru1 178.8(5)
C2 C1 N2 C5 0.4(7)
N1 C1 N2 C5 -179.1(4)
C2 C1 N2 Ru1 -178.5(4)
N1 C1 N2 Ru1 2.0(4)
C4 C5 N2 C1 -0.7(7)
C6 C5 N2 C1 178.5(5)
C4 C5 N2 Ru1 177.7(4)
C6 C5 N2 Ru1 -3.1(8)
N4 C7 N3 Ru3 43.3(5)
C8 C7 N3 Ru3 -133.9(4)
N4 C7 N3 Ru4 -51.4(5)
C8 C7 N3 Ru4 131.4(4)
N4 C7 N3 Ru2 -158.0(3)
C8 C7 N3 Ru2 24.8(7)
C8 C7 N4 C11 1.8(7)
N3 C7 N4 C11 -175.5(4)
C8 C7 N4 Ru5 -177.7(4)
N3 C7 N4 Ru5 5.1(5)
C10 C11 N4 C7 -0.8(8)
C12 C11 N4 C7 -178.5(5)
C10 C11 N4 Ru5 178.5(4)
C12 C11 N4 Ru5 0.9(8)
Ru3 N1 Ru1 C103 57.5(3)
Ru2 N1 Ru1 C103 -54.6(2)
Ru4 N1 Ru1 C103 1.8(4)
C1 N1 Ru1 C102 78.2(3)
Ru3 N1 Ru1 C102 -47.1(2)
Ru2 N1 Ru1 C102 -159.2(2)
Ru4 N1 Ru1 C102 -102.8(3)
C1 N1 Ru1 C101 -67.0(3)
Ru3 N1 Ru1 C101 167.8(2)
Ru2 N1 Ru1 C101 55.6(3)
Ru4 N1 Ru1 C101 112.0(3)
C1 N1 Ru1 N2 1.2(2)
Ru3 N1 Ru1 N2 -124.07(18)
Ru2 N1 Ru1 N2 123.82(17)
Ru4 N1 Ru1 N2 -179.8(3)
C1 N1 Ru1 Ru2 -122.7(3)
Ru3 N1 Ru1 Ru2 112.11(15)
Ru4 N1 Ru1 Ru2 56.4(2)
C1 N1 Ru1 Ru3 125.2(3)
Ru2 N1 Ru1 Ru3 -112.11(15)
Ru4 N1 Ru1 Ru3 -55.7(2)
O200 C200 Ru2 C202 -44.0(11)
Ru4 C200 Ru2 C202 138.6(2)
O200 C200 Ru2 C201 45.4(11)
Ru4 C200 Ru2 C201 -132.1(2)
O200 C200 Ru2 N1 142.6(10)
Ru4 C200 Ru2 N1 -34.91(17)
O200 C200 Ru2 N3 -147.0(10)
Ru4 C200 Ru2 N3 35.56(16)
O200 C200 Ru2 Ru4 177.5(11)
O200 C200 Ru2 Ru1 138.2(9)
Ru4 C200 Ru2 Ru1 -39.2(4)
C1 N1 Ru2 C202 115.5(11)
Ru3 N1 Ru2 C202 -32.2(11)
Ru4 N1 Ru2 C202 -107.6(11)
Ru1 N1 Ru2 C202 37.1(11)
C1 N1 Ru2 C201 -6.8(4)
Ru3 N1 Ru2 C201 -154.5(2)
Ru4 N1 Ru2 C201 130.1(2)
Ru1 N1 Ru2 C201 -85.2(2)
C1 N1 Ru2 C200 -99.3(4)
Ru3 N1 Ru2 C200 113.0(2)
Ru4 N1 Ru2 C200 37.59(19)
Ru1 N1 Ru2 C200 -177.72(18)
C1 N1 Ru2 N3 169.7(3)
Ru3 N1 Ru2 N3 22.05(15)
Ru4 N1 Ru2 N3 -53.36(12)
Ru1 N1 Ru2 N3 91.33(12)
C1 N1 Ru2 Ru4 -136.9(4)
Ru3 N1 Ru2 Ru4 75.41(14)
Ru1 N1 Ru2 Ru4 144.69(14)
C1 N1 Ru2 Ru1 78.4(3)
Ru3 N1 Ru2 Ru1 -69.28(13)
Ru4 N1 Ru2 Ru1 -144.69(14)
C7 N3 Ru2 C202 -11.9(5)
Ru3 N3 Ru2 C202 149.0(2)
Ru4 N3 Ru2 C202 -135.0(2)
C7 N3 Ru2 C201 -166.9(10)
Ru3 N3 Ru2 C201 -6.0(11)
Ru4 N3 Ru2 C201 70.0(10)
C7 N3 Ru2 C200 84.1(4)
Ru3 N3 Ru2 C200 -115.0(2)
Ru4 N3 Ru2 C200 -39.01(19)
C7 N3 Ru2 N1 177.6(4)
Ru3 N3 Ru2 N1 -21.48(14)
Ru4 N3 Ru2 N1 54.55(13)
C7 N3 Ru2 Ru4 123.1(4)
Ru3 N3 Ru2 Ru4 -76.03(13)
C7 N3 Ru2 Ru1 -122.2(4)
Ru3 N3 Ru2 Ru1 38.68(11)
Ru4 N3 Ru2 Ru1 114.71(9)
C103 Ru1 Ru2 C202 -41.7(3)
C102 Ru1 Ru2 C202 -117.2(5)
C101 Ru1 Ru2 C202 49.6(3)
N2 Ru1 Ru2 C202 142.9(2)
N1 Ru1 Ru2 C202 -172.6(2)
Ru3 Ru1 Ru2 C202 -128.6(2)
C103 Ru1 Ru2 C201 -130.6(3)
C102 Ru1 Ru2 C201 153.8(5)
C101 Ru1 Ru2 C201 -39.3(3)
N2 Ru1 Ru2 C201 54.0(2)
N1 Ru1 Ru2 C201 98.5(2)
Ru3 Ru1 Ru2 C201 142.4(2)
C103 Ru1 Ru2 C200 135.9(4)
C102 Ru1 Ru2 C200 60.4(6)
C101 Ru1 Ru2 C200 -132.8(4)
N2 Ru1 Ru2 C200 -39.5(4)
N1 Ru1 Ru2 C200 5.0(4)
Ru3 Ru1 Ru2 C200 49.0(4)
C103 Ru1 Ru2 N1 130.9(2)
C102 Ru1 Ru2 N1 55.4(5)
C101 Ru1 Ru2 N1 -137.8(2)
N2 Ru1 Ru2 N1 -44.52(16)
Ru3 Ru1 Ru2 N1 43.96(12)
C103 Ru1 Ru2 N3 58.5(2)
C102 Ru1 Ru2 N3 -17.0(5)
C101 Ru1 Ru2 N3 149.8(2)
N2 Ru1 Ru2 N3 -116.87(14)
N1 Ru1 Ru2 N3 -72.36(16)
Ru3 Ru1 Ru2 N3 -28.40(10)
C103 Ru1 Ru2 Ru4 103.64(19)
C102 Ru1 Ru2 Ru4 28.1(5)
C101 Ru1 Ru2 Ru4 -165.06(17)
N2 Ru1 Ru2 Ru4 -71.76(10)
N1 Ru1 Ru2 Ru4 -27.24(12)
Ru3 Ru1 Ru2 Ru4 16.721(14)
C1 N1 Ru3 C301 16.0(4)
Ru2 N1 Ru3 C301 162.7(2)
Ru4 N1 Ru3 C301 -121.50(19)
Ru1 N1 Ru3 C301 93.56(19)
C1 N1 Ru3 C302 -102.3(6)
Ru2 N1 Ru3 C302 44.4(6)
Ru4 N1 Ru3 C302 120.2(5)
Ru1 N1 Ru3 C302 -24.7(6)
C1 N1 Ru3 N3 -169.4(4)
Ru2 N1 Ru3 N3 -22.75(15)
Ru4 N1 Ru3 N3 53.09(12)
Ru1 N1 Ru3 N3 -91.85(13)
C1 N1 Ru3 Ru4 137.5(4)
Ru2 N1 Ru3 Ru4 -75.84(15)
Ru1 N1 Ru3 Ru4 -144.95(15)
C1 N1 Ru3 Ru5 125.0(3)
Ru2 N1 Ru3 Ru5 -88.30(14)
Ru4 N1 Ru3 Ru5 -12.46(13)
Ru1 N1 Ru3 Ru5 -157.41(3)
C1 N1 Ru3 Ru1 -77.6(3)
Ru2 N1 Ru3 Ru1 69.11(13)
Ru4 N1 Ru3 Ru1 144.95(15)
C7 N3 Ru3 C301 -143.4(10)
Ru4 N3 Ru3 C301 -23.6(11)
Ru2 N3 Ru3 C301 51.5(11)
C7 N3 Ru3 C302 25.4(4)
Ru4 N3 Ru3 C302 145.20(18)
Ru2 N3 Ru3 C302 -139.8(2)
C7 N3 Ru3 N1 -173.6(3)
Ru4 N3 Ru3 N1 -53.77(13)
Ru2 N3 Ru3 N1 21.27(14)
C7 N3 Ru3 Ru4 -119.8(3)
Ru2 N3 Ru3 Ru4 75.05(13)
C7 N3 Ru3 Ru5 -54.1(3)
Ru4 N3 Ru3 Ru5 65.77(7)
Ru2 N3 Ru3 Ru5 140.82(14)
C7 N3 Ru3 Ru1 126.7(3)
Ru4 N3 Ru3 Ru1 -113.48(9)
Ru2 N3 Ru3 Ru1 -38.43(11)
C103 Ru1 Ru3 C301 135.7(3)
C102 Ru1 Ru3 C301 44.6(2)
C101 Ru1 Ru3 C301 -147.9(8)
N2 Ru1 Ru3 C301 -51.22(19)
N1 Ru1 Ru3 C301 -95.6(2)
Ru2 Ru1 Ru3 C301 -139.66(16)
C103 Ru1 Ru3 C302 42.7(3)
C102 Ru1 Ru3 C302 -48.4(2)
C101 Ru1 Ru3 C302 119.1(8)
N2 Ru1 Ru3 C302 -144.22(19)
N1 Ru1 Ru3 C302 171.4(2)
Ru2 Ru1 Ru3 C302 127.33(16)
C103 Ru1 Ru3 N1 -128.7(2)
C102 Ru1 Ru3 N1 140.2(2)
C101 Ru1 Ru3 N1 -52.3(8)
N2 Ru1 Ru3 N1 44.35(17)
Ru2 Ru1 Ru3 N1 -44.09(13)
C103 Ru1 Ru3 N3 -55.1(2)
C102 Ru1 Ru3 N3 -146.2(2)
C101 Ru1 Ru3 N3 21.4(8)
N2 Ru1 Ru3 N3 118.00(15)
N1 Ru1 Ru3 N3 73.65(17)
Ru2 Ru1 Ru3 N3 29.56(10)
C103 Ru1 Ru3 Ru4 -101.48(19)
C102 Ru1 Ru3 Ru4 167.42(18)
C101 Ru1 Ru3 Ru4 -25.1(8)
N2 Ru1 Ru3 Ru4 71.58(11)
N1 Ru1 Ru3 Ru4 27.23(13)
Ru2 Ru1 Ru3 Ru4 -16.861(15)
C103 Ru1 Ru3 Ru5 -57.0(2)
C102 Ru1 Ru3 Ru5 -148.09(18)
C101 Ru1 Ru3 Ru5 19.4(8)
N2 Ru1 Ru3 Ru5 116.07(11)
N1 Ru1 Ru3 Ru5 71.72(13)
Ru2 Ru1 Ru3 Ru5 27.63(5)
C7 N3 Ru4 C402 -18.4(4)
Ru3 N3 Ru4 C402 -135.29(17)
Ru2 N3 Ru4 C402 119.15(17)
C7 N3 Ru4 C401 133.7(10)
Ru3 N3 Ru4 C401 16.7(11)
Ru2 N3 Ru4 C401 -88.8(10)
C7 N3 Ru4 N1 169.7(4)
Ru3 N3 Ru4 N1 52.75(12)
Ru2 N3 Ru4 N1 -52.81(12)
C7 N3 Ru4 C200 -104.3(3)
Ru3 N3 Ru4 C200 138.81(17)
Ru2 N3 Ru4 C200 33.24(17)
C7 N3 Ru4 Ru3 116.9(3)
Ru2 N3 Ru4 Ru3 -105.56(13)
C7 N3 Ru4 Ru2 -137.5(4)
Ru3 N3 Ru4 Ru2 105.56(13)
C7 N3 Ru4 Ru5 53.8(3)
Ru3 N3 Ru4 Ru5 -63.18(7)
Ru2 N3 Ru4 Ru5 -168.74(11)
C1 N1 Ru4 C402 137.9(9)
Ru3 N1 Ru4 C402 -95.3(9)
Ru2 N1 Ru4 C402 14.0(9)
Ru1 N1 Ru4 C402 -40.8(10)
C1 N1 Ru4 C401 -6.5(4)
Ru3 N1 Ru4 C401 120.43(18)
Ru2 N1 Ru4 C401 -130.28(18)
Ru1 N1 Ru4 C401 174.9(3)
C1 N1 Ru4 N3 179.8(4)
Ru3 N1 Ru4 N3 -53.31(12)
Ru2 N1 Ru4 N3 55.97(13)
Ru1 N1 Ru4 N3 1.1(2)
C1 N1 Ru4 C200 91.7(4)
Ru3 N1 Ru4 C200 -141.39(19)
Ru2 N1 Ru4 C200 -32.10(18)
Ru1 N1 Ru4 C200 -87.0(3)
C1 N1 Ru4 Ru3 -126.9(4)
Ru2 N1 Ru4 Ru3 109.29(15)
Ru1 N1 Ru4 Ru3 54.43(19)
C1 N1 Ru4 Ru2 123.8(4)
Ru3 N1 Ru4 Ru2 -109.29(15)
Ru1 N1 Ru4 Ru2 -54.9(2)
C1 N1 Ru4 Ru5 -115.2(4)
Ru3 N1 Ru4 Ru5 11.74(12)
Ru2 N1 Ru4 Ru5 121.02(7)
Ru1 N1 Ru4 Ru5 66.2(2)
O200 C200 Ru4 C402 44.6(7)
Ru2 C200 Ru4 C402 -137.1(2)
O200 C200 Ru4 C401 -44.4(7)
Ru2 C200 Ru4 C401 133.8(2)
O200 C200 Ru4 N3 144.6(7)
Ru2 C200 Ru4 N3 -37.20(18)
O200 C200 Ru4 N1 -144.0(7)
Ru2 C200 Ru4 N1 34.28(17)
O200 C200 Ru4 Ru3 -178.4(6)
Ru2 C200 Ru4 Ru3 -0.2(2)
O200 C200 Ru4 Ru2 -178.2(8)
O200 C200 Ru4 Ru5 97.4(7)
Ru2 C200 Ru4 Ru5 -84.3(3)
C301 Ru3 Ru4 C402 -119.5(3)
C302 Ru3 Ru4 C402 10.3(3)
N1 Ru3 Ru4 C402 164.4(3)
N3 Ru3 Ru4 C402 65.4(2)
Ru5 Ru3 Ru4 C402 -28.7(2)
Ru1 Ru3 Ru4 C402 134.1(2)
C301 Ru3 Ru4 C401 -1.4(3)
C302 Ru3 Ru4 C401 128.4(3)
N1 Ru3 Ru4 C401 -77.5(2)
N3 Ru3 Ru4 C401 -176.5(2)
Ru5 Ru3 Ru4 C401 89.45(18)
Ru1 Ru3 Ru4 C401 -107.79(18)
C301 Ru3 Ru4 N3 175.1(2)
C302 Ru3 Ru4 N3 -55.0(3)
N1 Ru3 Ru4 N3 99.02(19)
Ru5 Ru3 Ru4 N3 -94.02(13)
Ru1 Ru3 Ru4 N3 68.74(13)
C301 Ru3 Ru4 N1 76.1(2)
C302 Ru3 Ru4 N1 -154.0(3)
N3 Ru3 Ru4 N1 -99.02(19)
Ru5 Ru3 Ru4 N1 166.96(14)
Ru1 Ru3 Ru4 N1 -30.28(14)
C301 Ru3 Ru4 C200 123.7(3)
C302 Ru3 Ru4 C200 -106.4(3)
N1 Ru3 Ru4 C200 47.6(2)
N3 Ru3 Ru4 C200 -51.4(2)
Ru5 Ru3 Ru4 C200 -145.39(18)
Ru1 Ru3 Ru4 C200 17.37(18)
C301 Ru3 Ru4 Ru2 123.58(19)
C302 Ru3 Ru4 Ru2 -106.5(2)
N1 Ru3 Ru4 Ru2 47.50(14)
N3 Ru3 Ru4 Ru2 -51.52(13)
Ru5 Ru3 Ru4 Ru2 -145.536(16)
Ru1 Ru3 Ru4 Ru2 17.224(15)
C301 Ru3 Ru4 Ru5 -90.88(19)
C302 Ru3 Ru4 Ru5 39.0(2)
N1 Ru3 Ru4 Ru5 -166.96(14)
N3 Ru3 Ru4 Ru5 94.02(13)
Ru1 Ru3 Ru4 Ru5 162.760(17)
C202 Ru2 Ru4 C402 -11.5(3)
C201 Ru2 Ru4 C402 115.6(3)
C200 Ru2 Ru4 C402 50.8(3)
N1 Ru2 Ru4 C402 -176.7(2)
N3 Ru2 Ru4 C402 -79.5(2)
Ru1 Ru2 Ru4 C402 -146.24(19)
C202 Ru2 Ru4 C401 -125.2(3)
C201 Ru2 Ru4 C401 1.9(3)
C200 Ru2 Ru4 C401 -62.9(3)
N1 Ru2 Ru4 C401 69.6(2)
N3 Ru2 Ru4 C401 166.8(2)
Ru1 Ru2 Ru4 C401 100.1(2)
C202 Ru2 Ru4 N3 68.0(3)
C201 Ru2 Ru4 N3 -165.0(3)
C200 Ru2 Ru4 N3 130.3(3)
N1 Ru2 Ru4 N3 -97.26(19)
Ru1 Ru2 Ru4 N3 -66.78(13)
C202 Ru2 Ru4 N1 165.3(3)
C201 Ru2 Ru4 N1 -67.7(3)
C200 Ru2 Ru4 N1 -132.4(3)
N3 Ru2 Ru4 N1 97.26(19)
Ru1 Ru2 Ru4 N1 30.48(13)
C202 Ru2 Ru4 C200 -62.3(3)
C201 Ru2 Ru4 C200 64.7(3)
N1 Ru2 Ru4 C200 132.4(3)
N3 Ru2 Ru4 C200 -130.3(3)
Ru1 Ru2 Ru4 C200 162.9(2)
C202 Ru2 Ru4 Ru3 117.5(3)
C201 Ru2 Ru4 Ru3 -115.4(2)
C200 Ru2 Ru4 Ru3 179.8(2)
N1 Ru2 Ru4 Ru3 -47.73(13)
N3 Ru2 Ru4 Ru3 49.53(13)
Ru1 Ru2 Ru4 Ru3 -17.243(15)
C202 Ru2 Ru4 Ru5 81.2(3)
C201 Ru2 Ru4 Ru5 -151.8(2)
C200 Ru2 Ru4 Ru5 143.5(2)
N1 Ru2 Ru4 Ru5 -84.06(13)
N3 Ru2 Ru4 Ru5 13.20(13)
Ru1 Ru2 Ru4 Ru5 -53.57(2)
C7 N4 Ru5 C503 -6.1(9)
C11 N4 Ru5 C503 174.5(7)
C7 N4 Ru5 C501 -137.2(3)
C11 N4 Ru5 C501 43.4(4)
C7 N4 Ru5 C502 130.5(3)
C11 N4 Ru5 C502 -48.9(4)
C7 N4 Ru5 Ru3 -34.0(3)
C11 N4 Ru5 Ru3 146.6(4)
C7 N4 Ru5 Ru4 24.7(3)
C11 N4 Ru5 Ru4 -154.7(4)
C301 Ru3 Ru5 C503 33.3(2)
C302 Ru3 Ru5 C503 122.7(2)
N1 Ru3 Ru5 C503 -72.2(2)
N3 Ru3 Ru5 C503 -135.67(19)
Ru4 Ru3 Ru5 C503 -83.16(16)
Ru1 Ru3 Ru5 C503 -133.69(17)
C301 Ru3 Ru5 C501 -58.2(2)
C302 Ru3 Ru5 C501 31.2(2)
N1 Ru3 Ru5 C501 -163.7(2)
N3 Ru3 Ru5 C501 132.8(2)
Ru4 Ru3 Ru5 C501 -174.66(17)
Ru1 Ru3 Ru5 C501 134.81(18)
C301 Ru3 Ru5 C502 109.8(6)
C302 Ru3 Ru5 C502 -160.7(6)
N1 Ru3 Ru5 C502 4.3(6)
N3 Ru3 Ru5 C502 -59.1(6)
Ru4 Ru3 Ru5 C502 -6.6(6)
Ru1 Ru3 Ru5 C502 -57.2(6)
C301 Ru3 Ru5 N4 -153.99(19)
C302 Ru3 Ru5 N4 -64.57(19)
N1 Ru3 Ru5 N4 100.45(15)
N3 Ru3 Ru5 N4 37.03(15)
Ru4 Ru3 Ru5 N4 89.54(10)
Ru1 Ru3 Ru5 N4 39.01(11)
C301 Ru3 Ru5 Ru4 116.48(16)
C302 Ru3 Ru5 Ru4 -154.11(16)
N1 Ru3 Ru5 Ru4 10.92(12)
N3 Ru3 Ru5 Ru4 -52.51(11)
Ru1 Ru3 Ru5 Ru4 -50.53(4)
C402 Ru4 Ru5 C503 -115.6(2)
C401 Ru4 Ru5 C503 -29.7(2)
N3 Ru4 Ru5 C503 139.6(2)
N1 Ru4 Ru5 C503 76.1(2)
C200 Ru4 Ru5 C503 -170.7(3)
Ru3 Ru4 Ru5 C503 86.57(17)
Ru2 Ru4 Ru5 C503 128.79(17)
C402 Ru4 Ru5 C501 174.4(6)
C401 Ru4 Ru5 C501 -99.6(6)
N3 Ru4 Ru5 C501 69.7(5)
N1 Ru4 Ru5 C501 6.2(5)
C200 Ru4 Ru5 C501 119.4(6)
Ru3 Ru4 Ru5 C501 16.6(5)
Ru2 Ru4 Ru5 C501 58.8(5)
C402 Ru4 Ru5 C502 -24.0(2)
C401 Ru4 Ru5 C502 61.9(2)
N3 Ru4 Ru5 C502 -128.8(2)
N1 Ru4 Ru5 C502 167.7(2)
C200 Ru4 Ru5 C502 -79.1(3)
Ru3 Ru4 Ru5 C502 178.16(17)
Ru2 Ru4 Ru5 C502 -139.61(17)
C402 Ru4 Ru5 N4 72.4(2)
C401 Ru4 Ru5 N4 158.33(19)
N3 Ru4 Ru5 N4 -32.35(15)
N1 Ru4 Ru5 N4 -95.85(15)
C200 Ru4 Ru5 N4 17.3(3)
Ru3 Ru4 Ru5 N4 -85.43(10)
Ru2 Ru4 Ru5 N4 -43.21(10)
C402 Ru4 Ru5 Ru3 157.84(17)
C401 Ru4 Ru5 Ru3 -116.23(16)
N3 Ru4 Ru5 Ru3 53.08(11)
N1 Ru4 Ru5 Ru3 -10.42(11)
C200 Ru4 Ru5 Ru3 102.8(3)
Ru2 Ru4 Ru5 Ru3 42.224(18)
